data_4504124
loop_
_publ_author_name
'Fu, Ruibiao'
'Hu, Shengmin'
'Wu, Xintao'

_publ_section_title
;
 Mix-Solvothermal Syntheses, Characterization, and Properties of New Zinc
 Diphosphonates with Zn&#x2212;O&#x2212;P Chains, Layers, and 3D
 Frameworks
;
_journal_issue 6
_journal_name_full 'Crystal Growth &amp; Design'
_journal_page_first 1134
_journal_paper_doi 10.1021/cg060833m
_journal_volume 7
_journal_year 2007
_chemical_formula_sum 'C6 H20 N2 O12 P4 Zn3'
_chemical_formula_weight 632.23
_chemical_name_systematic
; 
 ? 
;
_space_group_IT_number 60
_symmetry_cell_setting orthorhombic
_symmetry_space_group_name_Hall '-P 2n 2ab'
_symmetry_space_group_name_H-M 'P b c n'
_atom_sites_solution_hydrogens geom
_atom_sites_solution_primary direct
_atom_sites_solution_secondary difmap
_audit_creation_method SHELXL-97
_cell_angle_alpha 90.00
_cell_angle_beta 90.00
_cell_angle_gamma 90.00
_cell_formula_units_Z 4
_cell_length_a 10.0172(9)
_cell_length_b 20.938(2)
_cell_length_c 8.7611(8)
_cell_measurement_reflns_used 3676
_cell_measurement_temperature 130.15
_cell_measurement_theta_max 27.4835
_cell_measurement_theta_min 3.0312
_cell_volume 1837.6(3)
_computing_structure_refinement 'SHELXL-97 (Sheldrick, 1997)'
_computing_structure_solution 'SHELXS-97 (Sheldrick, 1990)'
_diffrn_ambient_temperature 130.15
_diffrn_measured_fraction_theta_full 0.998
_diffrn_measured_fraction_theta_max 0.998
_diffrn_radiation_monochromator graphite
_diffrn_radiation_source 'Rotating Anode'
_diffrn_radiation_type MoK\a
_diffrn_radiation_wavelength 0.71073
_diffrn_reflns_av_R_equivalents 0.0476
_diffrn_reflns_av_sigmaI/netI 0.0298
_diffrn_reflns_limit_h_max 11
_diffrn_reflns_limit_h_min -13
_diffrn_reflns_limit_k_max 27
_diffrn_reflns_limit_k_min -27
_diffrn_reflns_limit_l_max 10
_diffrn_reflns_limit_l_min -11
_diffrn_reflns_number 13021
_diffrn_reflns_theta_full 27.48
_diffrn_reflns_theta_max 27.48
_diffrn_reflns_theta_min 3.03
_exptl_absorpt_coefficient_mu 4.295
_exptl_absorpt_correction_T_max 1.0000
_exptl_absorpt_correction_T_min 0.5159
_exptl_absorpt_correction_type multi-scan
_exptl_crystal_colour colorless
_exptl_crystal_density_diffrn 2.285
_exptl_crystal_density_method 'not measured'
_exptl_crystal_description prism
_exptl_crystal_F_000 1264
_exptl_crystal_size_max 0.2500
_exptl_crystal_size_mid 0.1000
_exptl_crystal_size_min 0.1000
_refine_diff_density_max 1.052
_refine_diff_density_min -0.856
_refine_diff_density_rms 0.169
_refine_ls_extinction_method none
_refine_ls_goodness_of_fit_ref 1.165
_refine_ls_hydrogen_treatment mixed
_refine_ls_matrix_type full
_refine_ls_number_parameters 148
_refine_ls_number_reflns 2110
_refine_ls_number_restraints 0
_refine_ls_restrained_S_all 1.165
_refine_ls_R_factor_all 0.0554
_refine_ls_R_factor_gt 0.0502
_refine_ls_shift/su_max 0.001
_refine_ls_shift/su_mean 0.000
_refine_ls_structure_factor_coef Fsqd
_refine_ls_weighting_details 'calc w=1/[\s^2^(Fo^2^)+(0.0424P)^2^+11.0500P] where P=(Fo^2^+2Fc^2^)/3'
_refine_ls_weighting_scheme calc
_refine_ls_wR_factor_gt 0.1084
_refine_ls_wR_factor_ref 0.1111
_reflns_number_gt 1952
_reflns_number_total 2110
_reflns_threshold_expression >2sigma(I)
_cod_data_source_file cg060833mrom20061123_040212.cif
_cod_data_source_block 4
_cod_depositor_comments
;
The following automatic conversions were performed:

'_symmetry_cell_setting' value 'Orthorhombic' changed to
'orthorhombic' according to
/home/saulius/struct/CIF-dictionaries/cif_core.dic dictionary named
'cif_core.dic' version 2.4.1 from
2010-06-29.

'_exptl_absorpt_correction_type' value 'Multi-scan'
changed to 'multi-scan' according to
/home/saulius/struct/CIF-dictionaries/cif_core.dic dictionary named
'cif_core.dic' version 2.4.1 from 2010-06-29.

Automatic conversion script
Id: cif_fix_values 1715 2011-07-08 13:25:40Z adriana 
;
_cod_original_cell_volume 1837.5(3)
_cod_original_sg_symbol_H-M Pbcn
_cod_database_code 4504124

loop_
_symmetry_equiv_pos_as_xyz
'x, y, z'
'-x+1/2, -y+1/2, z+1/2'
'-x, y, -z+1/2'
'x+1/2, -y+1/2, -z'
'-x, -y, -z'
'x-1/2, y-1/2, -z-1/2'
'x, -y, z-1/2'
'-x-1/2, y-1/2, z'

loop_
_atom_site_label
_atom_site_type_symbol
_atom_site_fract_x
_atom_site_fract_y
_atom_site_fract_z
_atom_site_U_iso_or_equiv
_atom_site_adp_type
_atom_site_occupancy
_atom_site_symmetry_multiplicity
_atom_site_calc_flag
_atom_site_refinement_flags
Zn1 Zn 0.83607(5) 0.20050(2) 0.07755(6) 0.01249(16) Uani 1 1 d .
Zn2 Zn 0.5000 0.01183(3) 0.2500 0.01231(19) Uani 1 2 d S
P1 P 1.15032(12) 0.18654(6) 0.04641(14) 0.0132(3) Uani 1 1 d .
P2 P 0.68859(12) 0.06930(5) -0.01050(13) 0.0118(3) Uani 1 1 d .
N1 N 0.5000 0.1701(3) -0.2500 0.0246(14) Uani 1 2 d S
N2 N 0.5000 0.1945(3) 0.2500 0.0249(14) Uani 1 2 d S
O1 O 1.1904(6) 0.1814(3) 0.2107(5) 0.0579(17) Uani 1 1 d .
O2 O 1.2608(4) 0.21546(18) -0.0502(6) 0.0341(11) Uani 1 1 d .
O3 O 1.0199(3) 0.22440(15) 0.0242(4) 0.0154(7) Uani 1 1 d .
O4 O 0.6126(4) 0.05063(16) -0.1529(4) 0.0213(8) Uani 1 1 d .
O5 O 0.5990(4) 0.07219(16) 0.1293(4) 0.0192(7) Uani 1 1 d .
O6 O 0.7562(4) 0.13324(16) -0.0383(4) 0.0201(8) Uani 1 1 d .
C1 C 1.1211(6) 0.1078(2) -0.0254(8) 0.0268(13) Uani 1 1 d .
H1 H 1.042(7) 0.093(3) 0.023(8) 0.038(19) Uiso 1 1 d .
H2 H 1.086(8) 0.108(4) -0.127(10) 0.05(2) Uiso 1 1 d .
C2 C 0.7669(5) -0.0599(2) -0.0020(6) 0.0165(10) Uani 1 1 d .
H3 H 0.690(5) -0.066(2) 0.049(6) 0.007(12) Uiso 1 1 d .
H4 H 0.730(6) -0.064(3) -0.107(8) 0.028(17) Uiso 1 1 d .
C3 C 0.8138(5) 0.0095(2) 0.0203(6) 0.0198(10) Uani 1 1 d .
H5 H 0.848(6) 0.017(3) 0.131(8) 0.026(16) Uiso 1 1 d .
H6 H 0.892(6) 0.022(3) -0.047(7) 0.023(15) Uiso 1 1 d .

loop_
_atom_site_aniso_label
_atom_site_aniso_U_11
_atom_site_aniso_U_22
_atom_site_aniso_U_33
_atom_site_aniso_U_23
_atom_site_aniso_U_13
_atom_site_aniso_U_12
Zn1 0.0119(3) 0.0122(3) 0.0133(3) 0.00148(19) -0.0005(2) -0.00195(19)
Zn2 0.0171(4) 0.0102(4) 0.0097(4) 0.000 0.0011(3) 0.000
P1 0.0108(6) 0.0148(6) 0.0142(6) -0.0003(4) -0.0001(4) 0.0024(5)
P2 0.0142(6) 0.0103(5) 0.0108(6) -0.0001(4) 0.0016(4) -0.0006(4)
N1 0.043(4) 0.010(3) 0.021(3) 0.000 -0.011(3) 0.000
N2 0.031(4) 0.015(3) 0.029(4) 0.000 0.014(3) 0.000
O1 0.073(4) 0.089(4) 0.012(2) -0.013(2) -0.015(2) 0.055(3)
O2 0.019(2) 0.0146(18) 0.069(3) -0.0019(19) 0.020(2) -0.0017(15)
O3 0.0113(16) 0.0132(15) 0.0216(18) 0.0037(14) 0.0017(13) 0.0020(12)
O4 0.030(2) 0.0180(17) 0.0160(18) 0.0005(14) -0.0089(15) -0.0027(15)
O5 0.0261(19) 0.0148(16) 0.0167(18) 0.0015(13) 0.0098(15) -0.0031(14)
O6 0.028(2) 0.0146(16) 0.0173(17) 0.0002(14) 0.0024(15) -0.0072(15)
C1 0.017(3) 0.013(2) 0.050(4) 0.001(2) -0.011(3) 0.003(2)
C2 0.013(2) 0.012(2) 0.024(3) -0.0005(19) 0.001(2) 0.0016(18)
C3 0.017(2) 0.016(2) 0.026(3) 0.000(2) -0.003(2) -0.0010(19)

loop_
_atom_type_symbol
_atom_type_description
_atom_type_scat_dispersion_real
_atom_type_scat_dispersion_imag
_atom_type_scat_source
C C 0.0033 0.0016 'International Tables Vol C Tables 4.2.6.8 and 6.1.1.4'
H H 0.0000 0.0000 'International Tables Vol C Tables 4.2.6.8 and 6.1.1.4'
O O 0.0106 0.0060 'International Tables Vol C Tables 4.2.6.8 and 6.1.1.4'
P P 0.1023 0.0942 'International Tables Vol C Tables 4.2.6.8 and 6.1.1.4'
Zn Zn 0.2839 1.4301 'International Tables Vol C Tables 4.2.6.8 and 6.1.1.4'
N N 0.0061 0.0033 'International Tables Vol C Tables 4.2.6.8 and 6.1.1.4'

loop_
_geom_angle_atom_site_label_1
_geom_angle_atom_site_label_2
_geom_angle_atom_site_label_3
_geom_angle
_geom_angle_site_symmetry_1
_geom_angle_site_symmetry_3
O6 Zn1 O1 107.56(18) . 3_755
O6 Zn1 O2 116.28(16) . 4_455
O1 Zn1 O2 104.9(3) 3_755 4_455
O6 Zn1 O3 116.98(15) . .
O1 Zn1 O3 114.41(19) 3_755 .
O2 Zn1 O3 96.00(16) 4_455 .
O5 Zn2 O5 97.8(2) 3_655 .
O5 Zn2 O4 112.78(16) 3_655 5_655
O5 Zn2 O4 120.37(16) . 5_655
O5 Zn2 O4 120.37(16) 3_655 7_556
O5 Zn2 O4 112.78(16) . 7_556
O4 Zn2 O4 94.4(2) 5_655 7_556
O1 P1 O2 111.6(3) . .
O1 P1 O3 112.7(2) . .
O2 P1 O3 110.0(2) . .
O1 P1 C1 108.4(3) . .
O2 P1 C1 106.9(3) . .
O3 P1 C1 106.9(2) . .
O4 P2 O6 108.6(2) . .
O4 P2 O5 112.2(2) . .
O6 P2 O5 110.93(19) . .
O4 P2 C3 107.2(2) . .
O6 P2 C3 109.1(2) . .
O5 P2 C3 108.7(2) . .
P1 O1 Zn1 151.3(3) . 3_755
P1 O2 Zn1 135.8(3) . 4
P1 O3 Zn1 129.3(2) . .
P2 O4 Zn2 146.6(2) . 5_655
P2 O5 Zn2 136.2(2) . .
P2 O6 Zn1 138.6(2) . .
C2 C1 P1 115.5(4) 5_755 .
C1 C2 C3 112.1(4) 5_755 .
C2 C3 P2 115.2(3) . .

loop_
_geom_bond_atom_site_label_1
_geom_bond_atom_site_label_2
_geom_bond_distance
_geom_bond_site_symmetry_2
Zn1 O6 1.911(3) .
Zn1 O1 1.916(4) 3_755
Zn1 O2 1.929(4) 4_455
Zn1 O3 1.965(3) .
Zn2 O5 1.923(3) 3_655
Zn2 O5 1.923(3) .
Zn2 O4 1.925(3) 5_655
Zn2 O4 1.925(3) 7_556
P1 O1 1.499(4) .
P1 O2 1.519(4) .
P1 O3 1.540(3) .
P1 C1 1.789(6) .
P2 O4 1.513(4) .
P2 O6 1.520(3) .
P2 O5 1.520(3) .
P2 C3 1.793(5) .
O1 Zn1 1.916(4) 3_755
O2 Zn1 1.929(4) 4
O4 Zn2 1.925(3) 5_655
C1 C2 1.525(7) 5_755
C2 C1 1.525(7) 5_755
C2 C3 1.539(7) .
